data_7107327
loop_
_publ_author_name
'Travis Hebden'
'Richard Schrock'
'Michael Takase'
'Peter Mueller'

_publ_section_title
;
 Cleavage of dinitrogen to yield a (t-BuPOCOP)molybdenum(IV) nitride
;
_journal_name_full Chem.Commun.
_journal_page_first 1851
_journal_paper_doi 10.1039/c2cc17634c
_journal_volume 48
_journal_year 2012
_chemical_formula_sum 'C32 H59 I Mo N Na O7 P2'
_chemical_formula_weight 877.57
_chemical_name_systematic
;
?
;
_space_group_IT_number 14
_symmetry_cell_setting monoclinic
_symmetry_space_group_name_Hall '-P 2yn'
_symmetry_space_group_name_H-M 'P 1 21/n 1'
_atom_sites_solution_hydrogens geom
_atom_sites_solution_primary direct
_atom_sites_solution_secondary difmap
_audit_creation_method SHELXL-97
_cell_angle_alpha 90.00
_cell_angle_beta 90.287(2)
_cell_angle_gamma 90.00
_cell_formula_units_Z 4
_cell_length_a 11.1382(9)
_cell_length_b 18.3038(15)
_cell_length_c 19.6708(16)
_cell_measurement_reflns_used 9989
_cell_measurement_temperature 150(2)
_cell_measurement_theta_max 30.39
_cell_measurement_theta_min 2.35
_cell_volume 4010.3(6)
_computing_cell_refinement 'SAINT 7.46A (Bruker-AXS, 2010)'
_computing_data_collection 'APEX2 v2010.7.0 (Bruker-AXS, 2010)'
_computing_data_reduction 'SAINT 7.46A (Bruker-AXS, 2010)'
_computing_molecular_graphics 'Bruker SHELXTL'
_computing_publication_material 'Bruker SHELXTL'
_computing_structure_refinement 'SHELXL-97 (Sheldrick, 2008)'
_computing_structure_solution 'SHELXS-97 (Sheldrick, 2008)'
_diffrn_ambient_temperature 150(2)
_diffrn_detector_area_resol_mean 8.3
_diffrn_measured_fraction_theta_full 1.000
_diffrn_measured_fraction_theta_max 1.000
_diffrn_measurement_device_type 'Bruker Smart APEX2 CCD'
_diffrn_measurement_method '\f and \w scans'
_diffrn_radiation_monochromator 'Incoatech ImuS multilayer optics'
_diffrn_radiation_source 'ImuS micro-focus sealed tube'
_diffrn_radiation_type MoK\a
_diffrn_radiation_wavelength 0.71073
_diffrn_reflns_av_R_equivalents 0.0569
_diffrn_reflns_av_sigmaI/netI 0.0365
_diffrn_reflns_limit_h_max 15
_diffrn_reflns_limit_h_min -15
_diffrn_reflns_limit_k_max 25
_diffrn_reflns_limit_k_min -25
_diffrn_reflns_limit_l_max 24
_diffrn_reflns_limit_l_min -27
_diffrn_reflns_number 91396
_diffrn_reflns_theta_full 30.32
_diffrn_reflns_theta_max 30.32
_diffrn_reflns_theta_min 1.52
_exptl_absorpt_coefficient_mu 1.229
_exptl_absorpt_correction_T_max 0.9641
_exptl_absorpt_correction_T_min 0.7912
_exptl_absorpt_correction_type multi-scan
_exptl_absorpt_process_details 'SADABS (Sheldrick, 2009)'
_exptl_crystal_colour yellow
_exptl_crystal_density_diffrn 1.454
_exptl_crystal_density_method 'not measured'
_exptl_crystal_description plate
_exptl_crystal_F_000 1800
_exptl_crystal_size_max 0.20
_exptl_crystal_size_mid 0.15
_exptl_crystal_size_min 0.03
_refine_diff_density_max 1.569
_refine_diff_density_min -1.082
_refine_diff_density_rms 0.080
_refine_ls_extinction_method none
_refine_ls_goodness_of_fit_ref 1.011
_refine_ls_hydrogen_treatment constr
_refine_ls_matrix_type full
_refine_ls_number_parameters 691
_refine_ls_number_reflns 12017
_refine_ls_number_restraints 2701
_refine_ls_restrained_S_all 1.095
_refine_ls_R_factor_all 0.0612
_refine_ls_R_factor_gt 0.0375
_refine_ls_shift/su_max 0.001
_refine_ls_shift/su_mean 0.000
_refine_ls_structure_factor_coef Fsqd
_refine_ls_weighting_details 'calc w=1/[\s^2^(Fo^2^)+(0.0337P)^2^+3.6470P] where P=(Fo^2^+2Fc^2^)/3'
_refine_ls_weighting_scheme calc
_refine_ls_wR_factor_gt 0.0789
_refine_ls_wR_factor_ref 0.0889
_reflns_number_gt 8816
_reflns_number_total 12017
_reflns_threshold_expression >2sigma(I)
_cod_data_source_file c2cc17634c.txt
_cod_data_source_block x11055
_cod_original_sg_symbol_H-M P2(1)/n
_cod_database_code 7107327

loop_
_symmetry_equiv_pos_as_xyz
'x, y, z'
'-x+1/2, y+1/2, -z+1/2'
'-x, -y, -z'
'x-1/2, -y-1/2, z-1/2'

loop_
_atom_site_label
_atom_site_type_symbol
_atom_site_fract_x
_atom_site_fract_y
_atom_site_fract_z
_atom_site_U_iso_or_equiv
_atom_site_adp_type
_atom_site_occupancy
_atom_site_symmetry_multiplicity
_atom_site_calc_flag
_atom_site_refinement_flags
_atom_site_disorder_assembly
_atom_site_disorder_group
I1 I 0.28576(2) 0.680926(13) 0.295728(10) 0.04917(7) Uani 1 1 d . . .
Mo1 Mo 0.40363(2) 0.741393(12) 0.411845(11) 0.02682(6) Uani 1 1 d . . .
P1 P 0.61013(7) 0.72449(4) 0.37554(4) 0.03357(16) Uani 1 1 d . . .
C11 C 0.6847(3) 0.7967(2) 0.32413(16) 0.0498(9) Uani 1 1 d . . .
C12 C 0.6067(5) 0.8101(3) 0.2616(2) 0.0729(13) Uani 1 1 d . . .
H12A H 0.5254 0.8234 0.2758 0.109 Uiso 1 1 calc R . .
H12B H 0.6034 0.7655 0.2340 0.109 Uiso 1 1 calc R . .
H12C H 0.6412 0.8498 0.2346 0.109 Uiso 1 1 calc R . .
C13 C 0.6854(4) 0.8661(2) 0.3677(2) 0.0719(13) Uani 1 1 d . . .
H13A H 0.7130 0.9075 0.3403 0.108 Uiso 1 1 calc R . .
H13B H 0.7396 0.8593 0.4066 0.108 Uiso 1 1 calc R . .
H13C H 0.6041 0.8759 0.3841 0.108 Uiso 1 1 calc R . .
C14 C 0.8144(4) 0.7802(3) 0.3040(2) 0.0711(13) Uani 1 1 d . . .
H14A H 0.8477 0.8221 0.2794 0.107 Uiso 1 1 calc R . .
H14B H 0.8161 0.7370 0.2746 0.107 Uiso 1 1 calc R . .
H14C H 0.8624 0.7710 0.3449 0.107 Uiso 1 1 calc R . .
C15 C 0.6591(3) 0.63196(19) 0.34753(18) 0.0455(8) Uani 1 1 d . . .
C16 C 0.7889(3) 0.6132(3) 0.3671(3) 0.0730(13) Uani 1 1 d . . .
H16A H 0.7989 0.6173 0.4165 0.110 Uiso 1 1 calc R . .
H16B H 0.8438 0.6472 0.3445 0.110 Uiso 1 1 calc R . .
H16C H 0.8071 0.5631 0.3528 0.110 Uiso 1 1 calc R . .
C17 C 0.6379(4) 0.6219(2) 0.27127(19) 0.0603(10) Uani 1 1 d . . .
H17A H 0.6511 0.5706 0.2591 0.090 Uiso 1 1 calc R . .
H17B H 0.6938 0.6529 0.2460 0.090 Uiso 1 1 calc R . .
H17C H 0.5552 0.6358 0.2599 0.090 Uiso 1 1 calc R . .
C18 C 0.5767(3) 0.57835(19) 0.3854(2) 0.0539(9) Uani 1 1 d . . .
H18A H 0.4930 0.5878 0.3726 0.081 Uiso 1 1 calc R . .
H18B H 0.5867 0.5850 0.4345 0.081 Uiso 1 1 calc R . .
H18C H 0.5980 0.5281 0.3731 0.081 Uiso 1 1 calc R . .
P2 P 0.25421(7) 0.71514(4) 0.49850(4) 0.03132(15) Uani 1 1 d . . .
C21 C 0.1353(3) 0.7841(2) 0.51723(17) 0.0451(8) Uani 1 1 d . . .
C22 C 0.0627(4) 0.7971(3) 0.4519(2) 0.0661(12) Uani 1 1 d . . .
H22A H 0.0068 0.8378 0.4589 0.099 Uiso 1 1 calc R . .
H22B H 0.0174 0.7529 0.4404 0.099 Uiso 1 1 calc R . .
H22C H 0.1174 0.8090 0.4147 0.099 Uiso 1 1 calc R . .
C23 C 0.0528(3) 0.7637(2) 0.5755(2) 0.0617(10) Uani 1 1 d . . .
H23A H 0.1009 0.7535 0.6163 0.093 Uiso 1 1 calc R . .
H23B H 0.0064 0.7201 0.5632 0.093 Uiso 1 1 calc R . .
H23C H -0.0022 0.8042 0.5847 0.093 Uiso 1 1 calc R . .
C24 C 0.2011(4) 0.8543(2) 0.5367(2) 0.0647(11) Uani 1 1 d . . .
H24A H 0.1432 0.8944 0.5401 0.097 Uiso 1 1 calc R . .
H24B H 0.2608 0.8659 0.5019 0.097 Uiso 1 1 calc R . .
H24C H 0.2415 0.8476 0.5806 0.097 Uiso 1 1 calc R . .
C25 C 0.1940(3) 0.62008(18) 0.50657(16) 0.0417(7) Uani 1 1 d . . .
C26 C 0.1642(4) 0.5968(2) 0.57975(18) 0.0604(10) Uani 1 1 d . . .
H26A H 0.0974 0.6263 0.5967 0.091 Uiso 1 1 calc R . .
H26B H 0.2348 0.6041 0.6089 0.091 Uiso 1 1 calc R . .
H26C H 0.1416 0.5450 0.5802 0.091 Uiso 1 1 calc R . .
C27 C 0.2949(3) 0.57061(18) 0.48044(18) 0.0492(8) Uani 1 1 d . . .
H27A H 0.2700 0.5194 0.4839 0.074 Uiso 1 1 calc R . .
H27B H 0.3674 0.5784 0.5079 0.074 Uiso 1 1 calc R . .
H27C H 0.3117 0.5825 0.4329 0.074 Uiso 1 1 calc R . .
C28 C 0.0842(3) 0.6099(2) 0.4607(2) 0.0611(10) Uani 1 1 d . . .
H28A H 0.1022 0.6281 0.4150 0.092 Uiso 1 1 calc R . .
H28B H 0.0163 0.6373 0.4794 0.092 Uiso 1 1 calc R . .
H28C H 0.0635 0.5580 0.4583 0.092 Uiso 1 1 calc R . .
O1 O 0.69333(19) 0.73050(15) 0.44608(10) 0.0486(6) Uani 1 1 d . . .
O2 O 0.32788(18) 0.71926(13) 0.57287(10) 0.0394(5) Uani 1 1 d . . .
C1 C 0.5053(3) 0.72580(15) 0.50494(13) 0.0290(5) Uani 1 1 d . . .
C2 C 0.6303(3) 0.72793(17) 0.50681(14) 0.0361(6) Uani 1 1 d . . .
C3 C 0.6976(3) 0.7281(2) 0.56609(16) 0.0457(8) Uani 1 1 d . . .
H3 H 0.7828 0.7293 0.5646 0.055 Uiso 1 1 calc R . .
C4 C 0.6383(3) 0.7265(2) 0.62750(15) 0.0456(8) Uani 1 1 d . . .
H4 H 0.6831 0.7275 0.6687 0.055 Uiso 1 1 calc R . .
C5 C 0.5144(3) 0.72338(18) 0.62956(15) 0.0397(7) Uani 1 1 d . . .
H5 H 0.4733 0.7219 0.6717 0.048 Uiso 1 1 calc R . .
C6 C 0.4517(3) 0.72251(16) 0.56863(13) 0.0316(6) Uani 1 1 d . . .
N1 N 0.3914(3) 0.83147(13) 0.40538(13) 0.0406(6) Uani 1 1 d . A .
Na1 Na 0.33003(11) 0.93809(6) 0.34683(6) 0.0399(3) Uani 1 1 d D . .
O3 O 0.2694(5) 0.9148(3) 0.2261(3) 0.0442(11) Uani 0.484(3) 1 d PDU A 1
O4 O 0.1096(7) 0.9492(5) 0.3288(4) 0.094(2) Uani 0.484(3) 1 d PDU A 1
O5 O 0.2449(9) 1.0330(5) 0.4110(4) 0.112(2) Uani 0.484(3) 1 d PDU A 1
O6 O 0.4812(9) 1.0271(4) 0.4042(4) 0.087(2) Uani 0.484(3) 1 d PDU A 1
O7 O 0.4619(5) 0.9992(3) 0.2659(3) 0.0524(13) Uani 0.484(3) 1 d PDU A 1
C31 C 0.1564(6) 0.9480(5) 0.2103(5) 0.0533(17) Uani 0.484(3) 1 d PDU A 1
H31A H 0.1263 0.9307 0.1657 0.064 Uiso 0.484(3) 1 calc PR A 1
H31B H 0.1647 1.0019 0.2086 0.064 Uiso 0.484(3) 1 calc PR A 1
C32 C 0.0717(9) 0.9262(7) 0.2660(6) 0.072(3) Uani 0.484(3) 1 d PDU A 1
H32A H -0.0086 0.9472 0.2564 0.087 Uiso 0.484(3) 1 calc PR A 1
H32B H 0.0636 0.8724 0.2664 0.087 Uiso 0.484(3) 1 calc PR A 1
C33 C 0.0594(11) 1.0091(7) 0.3593(6) 0.099(3) Uani 0.484(3) 1 d PDU A 1
H33A H -0.0251 0.9979 0.3707 0.119 Uiso 0.484(3) 1 calc PR A 1
H33B H 0.0592 1.0503 0.3267 0.119 Uiso 0.484(3) 1 calc PR A 1
C34 C 0.1213(12) 1.0311(9) 0.4199(7) 0.103(3) Uani 0.484(3) 1 d PDU A 1
H34A H 0.0930 1.0802 0.4336 0.124 Uiso 0.484(3) 1 calc PR A 1
H34B H 0.1019 0.9967 0.4570 0.124 Uiso 0.484(3) 1 calc PR A 1
C35 C 0.3138(12) 1.0531(9) 0.4680(6) 0.108(3) Uani 0.484(3) 1 d PDU A 1
H35A H 0.3296 1.0100 0.4970 0.129 Uiso 0.484(3) 1 calc PR A 1
H35B H 0.2704 1.0900 0.4953 0.129 Uiso 0.484(3) 1 calc PR A 1
C36 C 0.4261(14) 1.0833(8) 0.4434(8) 0.092(3) Uani 0.484(3) 1 d PDU A 1
H36A H 0.4109 1.1270 0.4149 0.111 Uiso 0.484(3) 1 calc PR A 1
H36B H 0.4785 1.0976 0.4820 0.111 Uiso 0.484(3) 1 calc PR A 1
C37 C 0.5574(11) 1.0595(7) 0.3550(5) 0.095(2) Uani 0.484(3) 1 d PDU A 1
H37A H 0.6302 1.0290 0.3502 0.114 Uiso 0.484(3) 1 calc PR A 1
H37B H 0.5830 1.1081 0.3717 0.114 Uiso 0.484(3) 1 calc PR A 1
C38 C 0.502(2) 1.0680(7) 0.2891(6) 0.072(2) Uani 0.484(3) 1 d PDU A 1
H38A H 0.4330 1.1021 0.2923 0.086 Uiso 0.484(3) 1 calc PR A 1
H38B H 0.5604 1.0886 0.2566 0.086 Uiso 0.484(3) 1 calc PR A 1
C39 C 0.4189(8) 1.0031(5) 0.1982(4) 0.0515(17) Uani 0.484(3) 1 d PDU A 1
H39A H 0.4860 1.0135 0.1668 0.062 Uiso 0.484(3) 1 calc PR A 1
H39B H 0.3591 1.0429 0.1938 0.062 Uiso 0.484(3) 1 calc PR A 1
C40 C 0.3630(9) 0.9323(5) 0.1807(5) 0.0472(19) Uani 0.484(3) 1 d PDU A 1
H40A H 0.3307 0.9345 0.1338 0.057 Uiso 0.484(3) 1 calc PR A 1
H40B H 0.4248 0.8934 0.1823 0.057 Uiso 0.484(3) 1 calc PR A 1
O3A O 0.2046(11) 0.9002(7) 0.2505(6) 0.061(2) Uani 0.300(4) 1 d PDU A 2
O4A O 0.1182(11) 0.9671(6) 0.3665(6) 0.065(3) Uani 0.300(4) 1 d PDU A 2
O5A O 0.2987(13) 1.0282(8) 0.4437(8) 0.088(3) Uani 0.300(4) 1 d PDU A 2
O6A O 0.5069(12) 1.0222(7) 0.3540(7) 0.086(3) Uani 0.300(4) 1 d PDU A 2
O7A O 0.3827(9) 0.9920(5) 0.2435(5) 0.059(2) Uani 0.300(4) 1 d PDU A 2
C31A C 0.0849(14) 0.8951(9) 0.2707(9) 0.072(3) Uani 0.300(4) 1 d PDU A 2
H31C H 0.0749 0.8485 0.2956 0.087 Uiso 0.300(4) 1 calc PR A 2
H31D H 0.0344 0.8922 0.2292 0.087 Uiso 0.300(4) 1 calc PR A 2
C32A C 0.0386(13) 0.9528(10) 0.3127(9) 0.080(3) Uani 0.300(4) 1 d PDU A 2
H32C H 0.0277 0.9976 0.2850 0.096 Uiso 0.300(4) 1 calc PR A 2
H32D H -0.0406 0.9385 0.3309 0.096 Uiso 0.300(4) 1 calc PR A 2
C33A C 0.0985(18) 1.0353(11) 0.3967(10) 0.084(3) Uani 0.300(4) 1 d PDU A 2
H33C H 0.0142 1.0386 0.4121 0.101 Uiso 0.300(4) 1 calc PR A 2
H33D H 0.1120 1.0744 0.3628 0.101 Uiso 0.300(4) 1 calc PR A 2
C34A C 0.1786(15) 1.0459(11) 0.4542(9) 0.097(3) Uani 0.300(4) 1 d PDU A 2
H34C H 0.1743 1.0979 0.4681 0.117 Uiso 0.300(4) 1 calc PR A 2
H34D H 0.1486 1.0163 0.4926 0.117 Uiso 0.300(4) 1 calc PR A 2
C35A C 0.3696(17) 1.0909(10) 0.4309(11) 0.108(4) Uani 0.300(4) 1 d PDU A 2
H35C H 0.3728 1.1220 0.4721 0.129 Uiso 0.300(4) 1 calc PR A 2
H35D H 0.3334 1.1198 0.3935 0.129 Uiso 0.300(4) 1 calc PR A 2
C36A C 0.4913(18) 1.0684(13) 0.4122(10) 0.110(3) Uani 0.300(4) 1 d PDU A 2
H36C H 0.5391 1.1133 0.4047 0.132 Uiso 0.300(4) 1 calc PR A 2
H36D H 0.5270 1.0430 0.4519 0.132 Uiso 0.300(4) 1 calc PR A 2
C37A C 0.511(4) 1.0721(12) 0.2984(9) 0.082(3) Uani 0.300(4) 1 d PDU A 2
H37C H 0.5898 1.0971 0.2968 0.098 Uiso 0.300(4) 1 calc PR A 2
H37D H 0.4470 1.1094 0.3025 0.098 Uiso 0.300(4) 1 calc PR A 2
C38A C 0.4926(13) 1.0272(10) 0.2378(8) 0.071(3) Uani 0.300(4) 1 d PDU A 2
H38C H 0.4931 1.0583 0.1967 0.085 Uiso 0.300(4) 1 calc PR A 2
H38D H 0.5579 0.9908 0.2339 0.085 Uiso 0.300(4) 1 calc PR A 2
C39A C 0.3409(14) 0.9582(9) 0.1834(7) 0.064(3) Uani 0.300(4) 1 d PDU A 2
H39C H 0.3845 0.9118 0.1758 0.077 Uiso 0.300(4) 1 calc PR A 2
H39D H 0.3548 0.9906 0.1439 0.077 Uiso 0.300(4) 1 calc PR A 2
C40A C 0.2120(14) 0.9439(16) 0.1908(9) 0.064(3) Uani 0.300(4) 1 d PDU A 2
H40C H 0.1667 0.9900 0.1963 0.077 Uiso 0.300(4) 1 calc PR A 2
H40D H 0.1801 0.9172 0.1508 0.077 Uiso 0.300(4) 1 calc PR A 2
O3B O 0.1761(13) 0.9202(10) 0.2536(9) 0.061(3) Uani 0.216(4) 1 d PDU A 3
O4B O 0.1379(18) 0.9918(11) 0.3812(9) 0.090(4) Uani 0.216(4) 1 d PDU A 3
O5B O 0.3559(17) 1.0240(10) 0.4492(10) 0.088(3) Uani 0.216(4) 1 d PDU A 3
O6B O 0.4635(16) 1.0383(10) 0.3323(7) 0.090(3) Uani 0.216(4) 1 d PDU A 3
O7B O 0.4233(10) 0.9399(6) 0.2310(5) 0.054(3) Uani 0.216(4) 1 d PDU A 3
C31B C 0.0704(17) 0.9596(14) 0.2640(11) 0.077(4) Uani 0.216(4) 1 d PDU A 3
H31E H 0.0574 0.9924 0.2247 0.092 Uiso 0.216(4) 1 calc PR A 3
H31F H 0.0023 0.9248 0.2653 0.092 Uiso 0.216(4) 1 calc PR A 3
C32B C 0.069(2) 1.0012(15) 0.3230(10) 0.088(4) Uani 0.216(4) 1 d PDU A 3
H32E H -0.0157 1.0000 0.3386 0.105 Uiso 0.216(4) 1 calc PR A 3
H32F H 0.0838 1.0520 0.3081 0.105 Uiso 0.216(4) 1 calc PR A 3
C33B C 0.159(2) 1.0618(13) 0.4112(13) 0.098(4) Uani 0.216(4) 1 d PDU A 3
H33E H 0.0829 1.0825 0.4283 0.117 Uiso 0.216(4) 1 calc PR A 3
H33F H 0.1921 1.0957 0.3768 0.117 Uiso 0.216(4) 1 calc PR A 3
C34B C 0.243(2) 1.0534(18) 0.4662(12) 0.105(4) Uani 0.216(4) 1 d PDU A 3
H34E H 0.2560 1.1018 0.4873 0.126 Uiso 0.216(4) 1 calc PR A 3
H34F H 0.2061 1.0215 0.5010 0.126 Uiso 0.216(4) 1 calc PR A 3
C35B C 0.446(3) 1.077(2) 0.4431(19) 0.096(4) Uani 0.216(4) 1 d PDU A 3
H35E H 0.4859 1.0859 0.4875 0.115 Uiso 0.216(4) 1 calc PR A 3
H35F H 0.4115 1.1241 0.4269 0.115 Uiso 0.216(4) 1 calc PR A 3
C36B C 0.533(2) 1.0485(19) 0.3933(10) 0.095(4) Uani 0.216(4) 1 d PDU A 3
H36E H 0.5988 1.0837 0.3857 0.114 Uiso 0.216(4) 1 calc PR A 3
H36F H 0.5673 1.0016 0.4091 0.114 Uiso 0.216(4) 1 calc PR A 3
C37B C 0.5375(19) 1.0343(14) 0.2753(9) 0.076(3) Uani 0.216(4) 1 d PDU A 3
H37E H 0.6038 0.9994 0.2839 0.092 Uiso 0.216(4) 1 calc PR A 3
H37F H 0.5730 1.0828 0.2660 0.092 Uiso 0.216(4) 1 calc PR A 3
C38B C 0.466(2) 1.0101(10) 0.2164(9) 0.058(3) Uani 0.216(4) 1 d PDU A 3
H38E H 0.3985 1.0440 0.2083 0.070 Uiso 0.216(4) 1 calc PR A 3
H38F H 0.5168 1.0090 0.1751 0.070 Uiso 0.216(4) 1 calc PR A 3
C39B C 0.3467(17) 0.9091(12) 0.1824(10) 0.061(3) Uani 0.216(4) 1 d PDU A 3
H39E H 0.3448 0.8554 0.1882 0.073 Uiso 0.216(4) 1 calc PR A 3
H39F H 0.3771 0.9199 0.1363 0.073 Uiso 0.216(4) 1 calc PR A 3
C40B C 0.2260(16) 0.938(2) 0.1895(11) 0.061(3) Uani 0.216(4) 1 d PDU A 3
H40E H 0.2285 0.9923 0.1846 0.073 Uiso 0.216(4) 1 calc PR A 3
H40F H 0.1742 0.9187 0.1528 0.073 Uiso 0.216(4) 1 calc PR A 3

loop_
_atom_site_aniso_label
_atom_site_aniso_U_11
_atom_site_aniso_U_22
_atom_site_aniso_U_33
_atom_site_aniso_U_23
_atom_site_aniso_U_13
_atom_site_aniso_U_12
I1 0.05729(14) 0.05787(15) 0.03216(10) 0.00244(9) -0.01990(9) -0.00145(11)
Mo1 0.03346(12) 0.02416(11) 0.02279(10) 0.00420(8) -0.00361(8) 0.00174(9)
P1 0.0350(4) 0.0408(4) 0.0248(3) 0.0015(3) 0.0001(3) -0.0055(3)
C11 0.061(2) 0.053(2) 0.0355(16) 0.0022(15) 0.0105(15) -0.0201(17)
C12 0.099(4) 0.076(3) 0.044(2) 0.025(2) 0.000(2) -0.022(3)
C13 0.087(3) 0.058(2) 0.071(3) -0.008(2) 0.025(2) -0.035(2)
C14 0.073(3) 0.085(3) 0.056(2) -0.007(2) 0.030(2) -0.033(2)
C15 0.0378(17) 0.0482(19) 0.0506(19) -0.0024(15) 0.0029(14) 0.0052(14)
C16 0.041(2) 0.085(3) 0.094(3) 0.003(3) 0.008(2) 0.016(2)
C17 0.065(2) 0.058(2) 0.058(2) -0.0231(19) 0.0135(19) -0.0046(19)
C18 0.051(2) 0.0360(18) 0.075(3) 0.0057(17) 0.0044(18) 0.0096(15)
P2 0.0294(4) 0.0363(4) 0.0282(3) 0.0037(3) -0.0025(3) 0.0048(3)
C21 0.0394(17) 0.052(2) 0.0438(17) 0.0017(15) 0.0003(14) 0.0173(15)
C22 0.056(2) 0.078(3) 0.065(2) 0.014(2) -0.0115(19) 0.032(2)
C23 0.044(2) 0.078(3) 0.064(2) 0.002(2) 0.0131(18) 0.0212(19)
C24 0.067(3) 0.051(2) 0.076(3) -0.015(2) 0.014(2) 0.017(2)
C25 0.0448(18) 0.0427(17) 0.0377(16) 0.0066(13) 0.0039(13) -0.0054(14)
C26 0.073(3) 0.060(2) 0.048(2) 0.0151(18) 0.0196(19) -0.004(2)
C27 0.065(2) 0.0357(17) 0.0472(18) 0.0072(14) 0.0096(17) 0.0002(16)
C28 0.053(2) 0.068(3) 0.063(2) -0.004(2) -0.0005(18) -0.0210(19)
O1 0.0299(11) 0.0878(18) 0.0279(10) 0.0005(11) 0.0006(8) -0.0133(11)
O2 0.0312(11) 0.0621(14) 0.0249(9) 0.0025(9) -0.0010(8) 0.0065(10)
C1 0.0330(14) 0.0290(14) 0.0249(12) -0.0002(10) -0.0044(10) -0.0016(11)
C2 0.0348(15) 0.0462(18) 0.0274(13) -0.0004(12) -0.0025(11) -0.0077(13)
C3 0.0302(15) 0.071(2) 0.0359(16) -0.0011(15) -0.0069(12) -0.0095(15)
C4 0.0457(18) 0.063(2) 0.0281(14) -0.0016(14) -0.0111(13) -0.0039(16)
C5 0.0408(17) 0.0523(19) 0.0259(13) 0.0005(13) -0.0034(12) 0.0009(14)
C6 0.0323(14) 0.0367(15) 0.0259(12) 0.0003(11) -0.0027(11) 0.0024(11)
N1 0.0560(17) 0.0282(12) 0.0378(13) 0.0070(10) 0.0035(12) 0.0062(12)
Na1 0.0501(7) 0.0299(6) 0.0397(6) 0.0074(5) -0.0009(5) 0.0027(5)
O3 0.050(3) 0.035(2) 0.047(3) 0.004(2) -0.009(2) 0.000(2)
O4 0.073(4) 0.119(5) 0.091(4) -0.023(4) 0.001(4) 0.029(4)
O5 0.127(5) 0.114(5) 0.095(5) -0.050(4) -0.022(4) 0.041(5)
O6 0.163(6) 0.039(3) 0.060(3) -0.013(3) -0.014(4) -0.008(4)
O7 0.055(3) 0.056(3) 0.046(3) 0.009(2) -0.001(2) -0.016(3)
C31 0.044(3) 0.042(4) 0.074(4) -0.003(4) -0.018(3) 0.001(3)
C32 0.043(4) 0.071(7) 0.104(5) 0.002(5) -0.014(4) -0.011(5)
C33 0.090(5) 0.113(6) 0.095(6) -0.001(5) -0.003(5) 0.055(5)
C34 0.124(5) 0.102(7) 0.083(6) -0.019(5) 0.009(5) 0.046(6)
C35 0.164(6) 0.087(6) 0.073(6) -0.040(5) -0.016(4) 0.016(6)
C36 0.176(7) 0.038(5) 0.063(5) -0.024(4) -0.038(5) -0.001(5)
C37 0.124(6) 0.077(6) 0.084(5) 0.005(4) -0.035(4) -0.041(5)
C38 0.073(6) 0.066(5) 0.076(4) 0.023(4) -0.010(5) -0.038(5)
C39 0.050(4) 0.065(4) 0.039(3) 0.013(3) 0.013(3) -0.001(3)
C40 0.061(4) 0.049(5) 0.032(3) 0.007(3) 0.002(3) 0.013(3)
O3A 0.076(6) 0.047(6) 0.060(5) 0.006(4) -0.009(4) -0.004(5)
O4A 0.068(5) 0.067(6) 0.061(5) -0.015(4) -0.003(4) 0.031(5)
O5A 0.121(6) 0.067(6) 0.077(7) -0.027(6) -0.029(6) 0.025(6)
O6A 0.101(6) 0.078(6) 0.077(5) 0.031(4) -0.022(5) -0.037(5)
O7A 0.062(5) 0.063(5) 0.053(4) 0.020(4) 0.003(4) -0.003(4)
C31A 0.068(6) 0.069(8) 0.080(6) -0.005(5) -0.019(5) -0.009(6)
C32A 0.053(6) 0.089(7) 0.098(7) -0.008(6) -0.030(5) 0.023(6)
C33A 0.100(7) 0.078(6) 0.073(7) -0.024(6) 0.003(6) 0.054(6)
C34A 0.135(7) 0.092(7) 0.065(7) -0.041(6) -0.002(6) 0.046(6)
C35A 0.165(8) 0.074(7) 0.084(8) -0.019(7) -0.044(7) -0.007(6)
C36A 0.155(7) 0.085(7) 0.091(6) 0.006(6) -0.028(7) -0.030(7)
C37A 0.082(7) 0.075(7) 0.088(5) 0.035(5) -0.010(7) -0.036(6)
C38A 0.061(6) 0.075(7) 0.076(5) 0.031(5) 0.008(6) -0.004(5)
C39A 0.089(6) 0.057(7) 0.047(5) 0.018(5) -0.001(5) 0.008(5)
C40A 0.088(6) 0.044(6) 0.061(6) 0.004(5) -0.021(5) 0.002(6)
O3B 0.053(6) 0.057(7) 0.072(5) 0.005(5) -0.021(5) 0.007(5)
O4B 0.090(7) 0.094(7) 0.088(6) -0.014(6) -0.009(6) 0.047(6)
O5B 0.126(7) 0.056(6) 0.081(7) -0.017(6) -0.019(6) 0.010(6)
O6B 0.121(7) 0.085(7) 0.063(5) 0.010(6) -0.009(5) -0.035(6)
O7B 0.060(5) 0.049(5) 0.051(5) 0.008(4) -0.003(4) 0.001(4)
C31B 0.058(6) 0.074(8) 0.098(6) 0.004(7) -0.018(5) 0.017(7)
C32B 0.089(8) 0.081(8) 0.092(7) 0.007(6) -0.013(6) 0.038(7)
C33B 0.123(8) 0.095(8) 0.075(8) -0.027(7) 0.012(7) 0.061(7)
C34B 0.144(7) 0.096(8) 0.076(8) -0.032(7) -0.002(6) 0.034(7)
C35B 0.153(8) 0.060(8) 0.075(6) -0.017(7) -0.027(7) -0.007(7)
C36B 0.143(8) 0.065(8) 0.077(6) -0.017(7) -0.017(5) -0.030(7)
C37B 0.086(7) 0.070(7) 0.073(5) 0.019(6) -0.007(5) -0.034(6)
C38B 0.053(8) 0.062(6) 0.060(6) 0.012(6) 0.009(6) -0.013(6)
C39B 0.075(6) 0.052(8) 0.055(7) -0.001(7) -0.011(5) 0.002(6)
C40B 0.074(5) 0.046(7) 0.063(6) 0.001(6) -0.020(5) 0.004(6)

loop_
_atom_type_symbol
_atom_type_description
_atom_type_scat_dispersion_real
_atom_type_scat_dispersion_imag
_atom_type_scat_source
C C 0.0033 0.0016 'International Tables Vol C Tables 4.2.6.8 and 6.1.1.4'
H H 0.0000 0.0000 'International Tables Vol C Tables 4.2.6.8 and 6.1.1.4'
N N 0.0061 0.0033 'International Tables Vol C Tables 4.2.6.8 and 6.1.1.4'
O O 0.0106 0.0060 'International Tables Vol C Tables 4.2.6.8 and 6.1.1.4'
Na Na 0.0362 0.0249 'International Tables Vol C Tables 4.2.6.8 and 6.1.1.4'
P P 0.1023 0.0942 'International Tables Vol C Tables 4.2.6.8 and 6.1.1.4'
Mo Mo -1.6832 0.6857 'International Tables Vol C Tables 4.2.6.8 and 6.1.1.4'
I I -0.4742 1.8119 'International Tables Vol C Tables 4.2.6.8 and 6.1.1.4'

loop_
_geom_angle_atom_site_label_1
_geom_angle_atom_site_label_2
_geom_angle_atom_site_label_3
_geom_angle
N1 Mo1 C1 103.77(12)
N1 Mo1 P1 100.45(10)
C1 Mo1 P1 74.96(8)
N1 Mo1 P2 101.16(9)
C1 Mo1 P2 74.85(8)
P1 Mo1 P2 146.20(3)
N1 Mo1 I1 106.67(9)
C1 Mo1 I1 149.55(7)
P1 Mo1 I1 98.50(2)
P2 Mo1 I1 99.81(2)
O1 P1 C11 99.06(14)
O1 P1 C15 98.25(15)
C11 P1 C15 110.65(16)
O1 P1 Mo1 105.65(8)
C11 P1 Mo1 119.61(13)
C15 P1 Mo1 118.77(11)
C12 C11 C14 110.9(3)
C12 C11 C13 108.7(4)
C14 C11 C13 107.8(3)
C12 C11 P1 107.4(3)
C14 C11 P1 115.1(3)
C13 C11 P1 106.6(2)
C11 C12 H12A 109.5
C11 C12 H12B 109.5
H12A C12 H12B 109.5
C11 C12 H12C 109.5
H12A C12 H12C 109.5
H12B C12 H12C 109.5
C11 C13 H13A 109.5
C11 C13 H13B 109.5
H13A C13 H13B 109.5
C11 C13 H13C 109.5
H13A C13 H13C 109.5
H13B C13 H13C 109.5
C11 C14 H14A 109.5
C11 C14 H14B 109.5
H14A C14 H14B 109.5
C11 C14 H14C 109.5
H14A C14 H14C 109.5
H14B C14 H14C 109.5
C17 C15 C16 111.1(3)
C17 C15 C18 108.0(3)
C16 C15 C18 107.4(3)
C17 C15 P1 110.8(3)
C16 C15 P1 114.0(3)
C18 C15 P1 105.1(2)
C15 C16 H16A 109.5
C15 C16 H16B 109.5
H16A C16 H16B 109.5
C15 C16 H16C 109.5
H16A C16 H16C 109.5
H16B C16 H16C 109.5
C15 C17 H17A 109.5
C15 C17 H17B 109.5
H17A C17 H17B 109.5
C15 C17 H17C 109.5
H17A C17 H17C 109.5
H17B C17 H17C 109.5
C15 C18 H18A 109.5
C15 C18 H18B 109.5
H18A C18 H18B 109.5
C15 C18 H18C 109.5
H18A C18 H18C 109.5
H18B C18 H18C 109.5
O2 P2 C21 98.17(13)
O2 P2 C25 98.16(13)
C21 P2 C25 110.89(16)
O2 P2 Mo1 105.59(8)
C21 P2 Mo1 119.50(11)
C25 P2 Mo1 119.28(11)
C23 C21 C24 108.0(3)
C23 C21 C22 110.6(3)
C24 C21 C22 109.2(3)
C23 C21 P2 114.5(3)
C24 C21 P2 106.2(2)
C22 C21 P2 108.1(2)
C21 C22 H22A 109.5
C21 C22 H22B 109.5
H22A C22 H22B 109.5
C21 C22 H22C 109.5
H22A C22 H22C 109.5
H22B C22 H22C 109.5
C21 C23 H23A 109.5
C21 C23 H23B 109.5
H23A C23 H23B 109.5
C21 C23 H23C 109.5
H23A C23 H23C 109.5
H23B C23 H23C 109.5
C21 C24 H24A 109.5
C21 C24 H24B 109.5
H24A C24 H24B 109.5
C21 C24 H24C 109.5
H24A C24 H24C 109.5
H24B C24 H24C 109.5
C28 C25 C27 108.4(3)
C28 C25 C26 110.1(3)
C27 C25 C26 108.1(3)
C28 C25 P2 110.4(2)
C27 C25 P2 104.9(2)
C26 C25 P2 114.6(3)
C25 C26 H26A 109.5
C25 C26 H26B 109.5
H26A C26 H26B 109.5
C25 C26 H26C 109.5
H26A C26 H26C 109.5
H26B C26 H26C 109.5
C25 C27 H27A 109.5
C25 C27 H27B 109.5
H27A C27 H27B 109.5
C25 C27 H27C 109.5
H27A C27 H27C 109.5
H27B C27 H27C 109.5
C25 C28 H28A 109.5
C25 C28 H28B 109.5
H28A C28 H28B 109.5
C25 C28 H28C 109.5
H28A C28 H28C 109.5
H28B C28 H28C 109.5
C2 O1 P1 115.57(18)
C6 O2 P2 115.68(17)
C6 C1 C2 114.2(2)
C6 C1 Mo1 122.8(2)
C2 C1 Mo1 122.5(2)
C3 C2 O1 116.7(3)
C3 C2 C1 124.1(3)
O1 C2 C1 119.2(2)
C4 C3 C2 118.5(3)
C4 C3 H3 120.7
C2 C3 H3 120.7
C3 C4 C5 120.6(3)
C3 C4 H4 119.7
C5 C4 H4 119.7
C4 C5 C6 118.4(3)
C4 C5 H5 120.8
C6 C5 H5 120.8
O2 C6 C5 116.6(2)
O2 C6 C1 119.2(2)
C5 C6 C1 124.2(3)
Mo1 N1 Na1 151.72(16)
O7A Na1 O5 105.0(4)
O7A Na1 N1 134.3(3)
O5 Na1 N1 117.7(3)
O7A Na1 O6B 53.9(4)
O5 Na1 O6B 75.5(5)
N1 Na1 O6B 121.0(5)
O7A Na1 O7 23.9(2)
O5 Na1 O7 104.9(3)
N1 Na1 O7 121.47(16)
O6B Na1 O7 35.9(4)
O7A Na1 O3A 65.9(4)
O5 Na1 O3A 113.2(4)
N1 Na1 O3A 107.8(3)
O6B Na1 O3A 118.7(5)
O7 Na1 O3A 88.2(3)
O7A Na1 O4A 107.0(4)
O5 Na1 O4A 50.5(3)
N1 Na1 O4A 112.2(3)
O6B Na1 O4A 117.0(6)
O7 Na1 O4A 125.9(3)
O3A Na1 O4A 68.7(4)
O7A Na1 O4B 107.1(5)
O5 Na1 O4B 36.9(5)
N1 Na1 O4B 116.6(5)
O6B Na1 O4B 105.7(7)
O7 Na1 O4B 121.6(5)
O3A Na1 O4B 80.3(5)
O4A Na1 O4B 13.6(5)
O7A Na1 O4 95.3(3)
O5 Na1 O4 67.4(3)
N1 Na1 O4 114.8(2)
O6B Na1 O4 122.5(6)
O7 Na1 O4 117.8(3)
O3A Na1 O4 49.7(3)
O4A Na1 O4 19.0(3)
O4B Na1 O4 31.2(4)
O7A Na1 O3 46.7(3)
O5 Na1 O3 121.9(3)
N1 Na1 O3 113.42(14)
O6B Na1 O3 100.6(4)
O7 Na1 O3 67.68(17)
O3A Na1 O3 21.1(3)
O4A Na1 O3 86.1(3)
O4B Na1 O3 95.6(4)
O4 Na1 O3 67.5(2)
O7A Na1 O6A 65.7(4)
O5 Na1 O6A 80.5(4)
N1 Na1 O6A 104.7(3)
O6B Na1 O6A 16.4(5)
O7 Na1 O6A 43.9(3)
O3A Na1 O6A 131.6(4)
O4A Na1 O6A 128.0(4)
O4B Na1 O6A 115.2(6)
O4 Na1 O6A 137.2(4)
O3 Na1 O6A 111.5(3)
O7A Na1 O7B 25.5(3)
O5 Na1 O7B 130.4(4)
N1 Na1 O7B 109.5(3)
O6B Na1 O7B 67.6(4)
O7 Na1 O7B 31.7(3)
O3A Na1 O7B 62.5(4)
O4A Na1 O7B 122.9(4)
O4B Na1 O7B 127.6(5)
O4 Na1 O7B 106.4(3)
O3 Na1 O7B 41.5(3)
O6A Na1 O7B 73.4(4)
C40 O3 C31 114.7(7)
C40 O3 Na1 111.4(5)
C31 O3 Na1 111.5(5)
C32 O4 C33 121.1(10)
C32 O4 Na1 113.8(6)
C33 O4 Na1 114.1(7)
C34 O5 C35 116.4(10)
C34 O5 Na1 116.9(8)
C35 O5 Na1 113.7(8)
C37 O6 C36 109.0(10)
C37 O6 Na1 110.7(6)
C36 O6 Na1 114.1(7)
C38 O7 C39 111.3(7)
C38 O7 Na1 112.9(8)
C39 O7 Na1 115.8(5)
O3 C31 C32 106.5(8)
O3 C31 H31A 110.4
C32 C31 H31A 110.4
O3 C31 H31B 110.4
C32 C31 H31B 110.4
H31A C31 H31B 108.6
O4 C32 C31 112.5(8)
O4 C32 H32A 109.1
C31 C32 H32A 109.1
O4 C32 H32B 109.1
C31 C32 H32B 109.1
H32A C32 H32B 107.8
O4 C33 C34 113.2(10)
O4 C33 H33A 108.9
C34 C33 H33A 108.9
O4 C33 H33B 108.9
C34 C33 H33B 108.9
H33A C33 H33B 107.8
O5 C34 C33 112.1(11)
O5 C34 H34A 109.2
C33 C34 H34A 109.2
O5 C34 H34B 109.2
C33 C34 H34B 109.2
H34A C34 H34B 107.9
O5 C35 C36 107.6(11)
O5 C35 H35A 110.2
C36 C35 H35A 110.2
O5 C35 H35B 110.2
C36 C35 H35B 110.2
H35A C35 H35B 108.5
O6 C36 C35 106.2(10)
O6 C36 H36A 110.5
C35 C36 H36A 110.5
O6 C36 H36B 110.5
C35 C36 H36B 110.5
H36A C36 H36B 108.7
O6 C37 C38 113.8(11)
O6 C37 H37A 108.8
C38 C37 H37A 108.8
O6 C37 H37B 108.8
C38 C37 H37B 108.8
H37A C37 H37B 107.7
O7 C38 C37 109.1(10)
O7 C38 H38A 109.9
C37 C38 H38A 109.9
O7 C38 H38B 109.9
C37 C38 H38B 109.9
H38A C38 H38B 108.3
O7 C39 C40 108.3(7)
O7 C39 H39A 110.0
C40 C39 H39A 110.0
O7 C39 H39B 110.0
C40 C39 H39B 110.0
H39A C39 H39B 108.4
O3 C40 C39 111.3(7)
O3 C40 H40A 109.4
C39 C40 H40A 109.4
O3 C40 H40B 109.4
C39 C40 H40B 109.4
H40A C40 H40B 108.0
C31A O3A C40A 109.4(12)
C31A O3A Na1 110.0(9)
C40A O3A Na1 116.4(12)
C33A O4A C32A 112.7(11)
C33A O4A Na1 114.4(10)
C32A O4A Na1 116.5(9)
C34A O5A C35A 111.9(14)
C34A O5A Na1 113.5(9)
C35A O5A Na1 108.3(11)
C37A O6A C36A 103.8(14)
C37A O6A Na1 112.3(13)
C36A O6A Na1 108.0(10)
C38A O7A C39A 115.0(11)
C38A O7A Na1 119.4(9)
C39A O7A Na1 117.5(8)
O3A C31A C32A 117.3(13)
O3A C31A H31C 108.0
C32A C31A H31C 108.0
O3A C31A H31D 108.0
C32A C31A H31D 108.0
H31C C31A H31D 107.2
O4A C32A C31A 110.1(11)
O4A C32A H32C 109.6
C31A C32A H32C 109.6
O4A C32A H32D 109.6
C31A C32A H32D 109.6
H32C C32A H32D 108.2
O4A C33A C34A 110.7(12)
O4A C33A H33C 109.5
C34A C33A H33C 109.5
O4A C33A H33D 109.5
C34A C33A H33D 109.5
H33C C33A H33D 108.1
O5A C34A C33A 116.1(13)
O5A C34A H34C 108.3
C33A C34A H34C 108.3
O5A C34A H34D 108.3
C33A C34A H34D 108.3
H34C C34A H34D 107.4
O5A C35A C36A 109.5(15)
O5A C35A H35C 109.8
C36A C35A H35C 109.8
O5A C35A H35D 109.8
C36A C35A H35D 109.8
H35C C35A H35D 108.2
O6A C36A C35A 118.8(15)
O6A C36A H36C 107.6
C35A C36A H36C 107.6
O6A C36A H36D 107.6
C35A C36A H36D 107.6
H36C C36A H36D 107.0
O6A C37A C38A 105.1(14)
O6A C37A H37C 110.7
C38A C37A H37C 110.7
O6A C37A H37D 110.7
C38A C37A H37D 110.7
H37C C37A H37D 108.8
O7A C38A C37A 108.4(15)
O7A C38A H38C 110.0
C37A C38A H38C 110.0
O7A C38A H38D 110.0
C37A C38A H38D 110.0
H38C C38A H38D 108.4
O7A C39A C40A 108.3(13)
O7A C39A H39C 110.0
C40A C39A H39C 110.0
O7A C39A H39D 110.0
C40A C39A H39D 110.0
H39C C39A H39D 108.4
O3A C40A C39A 104.1(12)
O3A C40A H40C 110.9
C39A C40A H40C 110.9
O3A C40A H40D 110.9
C39A C40A H40D 110.9
H40C C40A H40D 108.9
C31B O3B C40B 110.1(16)
C31B O3B Na1 113.3(11)
C40B O3B Na1 110.3(13)
C32B O4B C33B 108.7(16)
C32B O4B Na1 107.7(13)
C33B O4B Na1 109.3(14)
C35B O5B C34B 113.1(19)
C35B O5B Na1 115.8(13)
C34B O5B Na1 108.8(12)
C37B O6B C36B 111.1(15)
C37B O6B Na1 115.3(12)
C36B O6B Na1 109.5(14)
C39B O7B C38B 116.0(14)
C39B O7B Na1 111.2(11)
C38B O7B Na1 110.0(10)
C32B C31B O3B 114.9(15)
C32B C31B H31E 108.5
O3B C31B H31E 108.5
C32B C31B H31F 108.5
O3B C31B H31F 108.5
H31E C31B H31F 107.5
C31B C32B O4B 127.8(16)
C31B C32B H32E 105.4
O4B C32B H32E 105.4
C31B C32B H32F 105.4
O4B C32B H32F 105.4
H32E C32B H32F 106.0
O4B C33B C34B 108.7(17)
O4B C33B H33E 110.0
C34B C33B H33E 110.0
O4B C33B H33F 110.0
C34B C33B H33F 110.0
H33E C33B H33F 108.3
O5B C34B C33B 116.2(17)
O5B C34B H34E 108.2
C33B C34B H34E 108.2
O5B C34B H34F 108.2
C33B C34B H34F 108.2
H34E C34B H34F 107.4
O5B C35B C36B 106.1(17)
O5B C35B H35E 110.5
C36B C35B H35E 110.5
O5B C35B H35F 110.5
C36B C35B H35F 110.5
H35E C35B H35F 108.7
O6B C36B C35B 104.5(19)
O6B C36B H36E 110.8
C35B C36B H36E 110.8
O6B C36B H36F 110.8
C35B C36B H36F 110.8
H36E C36B H36F 108.9
O6B C37B C38B 109.3(15)
O6B C37B H37E 109.8
C38B C37B H37E 109.8
O6B C37B H37F 109.8
C38B C37B H37F 109.8
H37E C37B H37F 108.3
O7B C38B C37B 107.3(14)
O7B C38B H38E 110.2
C37B C38B H38E 110.2
O7B C38B H38F 110.2
C37B C38B H38F 110.2
H38E C38B H38F 108.5
O7B C39B C40B 110.3(16)
O7B C39B H39E 109.6
C40B C39B H39E 109.6
O7B C39B H39F 109.6
C40B C39B H39F 109.6
H39E C39B H39F 108.1
O3B C40B C39B 111.4(17)
O3B C40B H40E 109.4
C39B C40B H40E 109.4
O3B C40B H40F 109.4
C39B C40B H40F 109.4
H40E C40B H40F 108.0

loop_
_geom_bond_atom_site_label_1
_geom_bond_atom_site_label_2
_geom_bond_distance
I1 Mo1 2.8523(3)
Mo1 N1 1.659(2)
Mo1 C1 2.167(3)
Mo1 P1 2.4314(8)
Mo1 P2 2.4362(8)
P1 O1 1.668(2)
P1 C11 1.863(3)
P1 C15 1.864(4)
C11 C12 1.522(5)
C11 C14 1.530(6)
C11 C13 1.532(5)
C12 H12A 0.9800
C12 H12B 0.9800
C12 H12C 0.9800
C13 H13A 0.9800
C13 H13B 0.9800
C13 H13C 0.9800
C14 H14A 0.9800
C14 H14B 0.9800
C14 H14C 0.9800
C15 C17 1.529(5)
C15 C16 1.533(5)
C15 C18 1.538(5)
C16 H16A 0.9800
C16 H16B 0.9800
C16 H16C 0.9800
C17 H17A 0.9800
C17 H17B 0.9800
C17 H17C 0.9800
C18 H18A 0.9800
C18 H18B 0.9800
C18 H18C 0.9800
P2 O2 1.675(2)
P2 C21 1.867(3)
P2 C25 1.872(3)
C21 C23 1.520(5)
C21 C24 1.527(5)
C21 C22 1.534(5)
C22 H22A 0.9800
C22 H22B 0.9800
C22 H22C 0.9800
C23 H23A 0.9800
C23 H23B 0.9800
C23 H23C 0.9800
C24 H24A 0.9800
C24 H24B 0.9800
C24 H24C 0.9800
C25 C28 1.528(5)
C25 C27 1.534(5)
C25 C26 1.539(4)
C26 H26A 0.9800
C26 H26B 0.9800
C26 H26C 0.9800
C27 H27A 0.9800
C27 H27B 0.9800
C27 H27C 0.9800
C28 H28A 0.9800
C28 H28B 0.9800
C28 H28C 0.9800
O1 C2 1.390(3)
O2 C6 1.383(3)
C1 C6 1.392(4)
C1 C2 1.393(4)
C2 C3 1.383(4)
C3 C4 1.380(4)
C3 H3 0.9500
C4 C5 1.382(4)
C4 H4 0.9500
C5 C6 1.384(4)
C5 H5 0.9500
N1 Na1 2.365(3)
Na1 O7A 2.336(8)
Na1 O5 2.351(8)
Na1 O6B 2.379(16)
Na1 O7 2.442(6)
Na1 O3A 2.448(13)
Na1 O4A 2.451(12)
Na1 O4B 2.453(19)
Na1 O4 2.488(8)
Na1 O3 2.503(5)
Na1 O6A 2.503(13)
Na1 O7B 2.509(11)
O3 C40 1.413(10)
O3 C31 1.431(8)
O4 C32 1.369(11)
O4 C33 1.370(10)
O5 C34 1.388(12)
O5 C35 1.404(11)
O6 C37 1.421(10)
O6 C36 1.426(11)
O7 C38 1.410(10)
O7 C39 1.416(8)
C31 C32 1.503(12)
C31 H31A 0.9900
C31 H31B 0.9900
C32 H32A 0.9900
C32 H32B 0.9900
C33 C34 1.433(13)
C33 H33A 0.9900
C33 H33B 0.9900
C34 H34A 0.9900
C34 H34B 0.9900
C35 C36 1.453(14)
C35 H35A 0.9900
C35 H35B 0.9900
C36 H36A 0.9900
C36 H36B 0.9900
C37 C38 1.442(13)
C37 H37A 0.9900
C37 H37B 0.9900
C38 H38A 0.9900
C38 H38B 0.9900
C39 C40 1.478(11)
C39 H39A 0.9900
C39 H39B 0.9900
C40 H40A 0.9900
C40 H40B 0.9900
O3A C31A 1.396(13)
O3A C40A 1.423(13)
O4A C33A 1.401(13)
O4A C32A 1.403(12)
O5A C34A 1.393(13)
O5A C35A 1.418(14)
O6A C37A 1.426(14)
O6A C36A 1.435(14)
O7A C38A 1.388(12)
O7A C39A 1.411(13)
C31A C32A 1.437(15)
C31A H31C 0.9900
C31A H31D 0.9900
C32A H32C 0.9900
C32A H32D 0.9900
C33A C34A 1.450(15)
C33A H33C 0.9900
C33A H33D 0.9900
C34A H34C 0.9900
C34A H34D 0.9900
C35A C36A 1.465(16)
C35A H35C 0.9900
C35A H35D 0.9900
C36A H36C 0.9900
C36A H36D 0.9900
C37A C38A 1.462(16)
C37A H37C 0.9900
C37A H37D 0.9900
C38A H38C 0.9900
C38A H38D 0.9900
C39A C40A 1.467(15)
C39A H39C 0.9900
C39A H39D 0.9900
C40A H40C 0.9900
C40A H40D 0.9900
O3B C31B 1.397(14)
O3B C40B 1.420(14)
O4B C32B 1.388(14)
O4B C33B 1.429(15)
O5B C35B 1.408(15)
O5B C34B 1.409(14)
O6B C37B 1.398(14)
O6B C36B 1.436(14)
O7B C39B 1.397(13)
O7B C38B 1.402(14)
C31B C32B 1.388(16)
C31B H31E 0.9900
C31B H31F 0.9900
C32B H32E 0.9900
C32B H32F 0.9900
C33B C34B 1.435(17)
C33B H33E 0.9900
C33B H33F 0.9900
C34B H34E 0.9900
C34B H34F 0.9900
C35B C36B 1.476(17)
C35B H35E 0.9900
C35B H35F 0.9900
C36B H36E 0.9900
C36B H36F 0.9900
C37B C38B 1.469(16)
C37B H37E 0.9900
C37B H37F 0.9900
C38B H38E 0.9900
C38B H38F 0.9900
C39B C40B 1.454(16)
C39B H39E 0.9900
C39B H39F 0.9900
C40B H40E 0.9900
C40B H40F 0.9900
